data_1558037
loop_
_publ_author_name
'Grondahl, Lisbeth'
'Hammershoi, Anders'
'Hartshorn, Richard M.'
'Sargeson, Alan M.'

_publ_section_title
;
 Thionyl Chloride Oxidation of Chelated Glycinate in
 Bis(1,2-ethanediamine)glycinatocobalt(III): Syntheses of N,O-bound
 N-Formyl Oxamate and Thiooxamate
;
_journal_name_full 'Acta Chemica Scandinavica'
_journal_page_first 781
_journal_page_last 791
_journal_paper_doi 10.3891/acta.chem.scand.49-0781
_journal_volume 49
_journal_year 1995
_chemical_formula_moiety 'C7 H17 Co N5 O4, Cl O4'
_chemical_formula_sum 'C7 H17 Cl Co N5 O8'
_chemical_formula_weight 393.63
_chemical_name_common
;
A(+)589-[Co(en)2(N-formyloxamato)]ClO4
;
_space_group_IT_number 19
_space_group_name_Hall 'P 2ac 2ab'
_space_group_name_H-M_alt 'P 21 21 21'
_symmetry_cell_setting orthorhombic
_symmetry_Int_Tables_number 19
_symmetry_space_group_name_Hall 'P 2ac 2ab'
_symmetry_space_group_name_H-M 'P 21 21 21'
_cell_angle_alpha 90.
_cell_angle_beta 90.
_cell_angle_gamma 90.
_cell_formula_units_Z 4
_cell_length_a 7.871(2)
_cell_length_b 8.311(2)
_cell_length_c 21.307(4)
_cell_volume 1393.8(6)
_diffrn_ambient_temperature 105
_diffrn_radiation_probe x-ray
_diffrn_radiation_type MoK\a
_diffrn_radiation_wavelength 0.71073
_exptl_absorpt_coefficient_mu 1.468
_exptl_crystal_density_diffrn 1.874
_exptl_crystal_F_000 808
_refine_ls_number_reflns 2190
_refine_ls_R_factor_gt 0.030
_refine_ls_wR_factor_gt 0.033
_cod_data_source_file Acta-Chem-Scand-1995-49-781.cif
_cod_data_source_block 1
_cod_depositor_comments
;
No thermal parameters in the paper,
U fixed arbitrarily to 0.03
;
_cod_database_code 1558037

loop_
_space_group_symop_id
_space_group_symop_operation_xyz
1 x,y,z
2 1/2-x,-y,1/2+z
3 1/2+x,1/2-y,-z
4 -x,1/2+y,1/2-z

loop_
_atom_site_label
_atom_site_type_symbol
_atom_site_thermal_displace_type
_atom_site_fract_x
_atom_site_fract_y
_atom_site_fract_z
_atom_site_occupancy
_atom_site_U_iso_or_equiv
_atom_site_calc_flag
_atom_site_refinement_flags
_atom_site_disorder_assembly
_atom_site_disorder_group
Co Co Uiso 0.51500(4) 0.39150(5) 0.38324(2) 1.000 0.0300 . . . .
Cl Cl Uiso 0.35316(8) 0.08907(9) 0.86688(3) 1.000 0.0300 . . . .
O1 O Uiso 0.3633(2) 0.3980(3) 0.45402(8) 1.000 0.0300 . . . .
O2 O Uiso 0.0861(3) 0.4042(3) 0.47861(9) 1.000 0.0300 . . . .
O3 O Uiso 0.0157(3) 0.3949(3) 0.35223(9) 1.000 0.0300 . . . .
O4 O Uiso 0.3880(3) 0.2998(3) 0.23487(9) 1.000 0.0300 . . . .
N1 N Uiso 0.3054(3) 0.3665(3) 0.33460(10) 1.000 0.0300 . . . .
N2 N Uiso 0.6722(3) 0.3725(3) 0.31250(10) 1.000 0.0300 . . . .
N3 N Uiso 0.5439(3) 0.1608(3) 0.39240(10) 1.000 0.0300 . . . .
N4 N Uiso 0.7022(3) 0.4288(3) 0.44310(10) 1.000 0.0300 . . . .
N5 N Uiso 0.5021(3) 0.6264(3) 0.37840(10) 1.000 0.0300 . . . .
C1 C Uiso 0.2040(3) 0.3979(4) 0.44080(10) 1.000 0.0300 . . . .
C2 C Uiso 0.1617(3) 0.3869(4) 0.37050(10) 1.000 0.0300 . . . .
C3 C Uiso 0.2764(4) 0.3192(4) 0.27410(10) 1.000 0.0300 . . . .
C4 C Uiso 0.7153(4) 0.1995(4) 0.30020(10) 1.000 0.0300 . . . .
C5 C Uiso 0.7036(3) 0.1099(4) 0.36170(10) 1.000 0.0300 . . . .
C6 C Uiso 0.7462(4) 0.6036(4) 0.44510(10) 1.000 0.0300 . . . .
C7 C Uiso 0.5825(4) 0.6945(4) 0.43590(10) 1.000 0.0300 . . . .
O11 O Uiso 0.3694(3) -0.0420(3) 0.91080(10) 1.000 0.0300 . . . .
O12 O Uiso 0.3456(3) 0.2382(3) 0.90120(10) 1.000 0.0300 . . . .
O13 O Uiso 0.4924(3) 0.0909(4) 0.82460(10) 1.000 0.0300 . . . .
O14 O Uiso 0.1960(3) 0.0708(3) 0.83200(10) 1.000 0.0300 . . . .
H2O1 H Uiso 0.762(5) 0.423(5) 0.319(2) 1.000 0.0300 . . . .
H2O2 H Uiso 0.630(4) 0.412(5) 0.277(2) 1.000 0.0300 . . . .
H3O1 H Uiso 0.542(5) 0.139(5) 0.431(2) 1.000 0.0300 . . . .
H3O2 H Uiso 0.453(4) 0.114(5) 0.3770(10) 1.000 0.0300 . . . .
H4O1 H Uiso 0.662(4) 0.398(5) 0.483(2) 1.000 0.0300 . . . .
H4O2 H Uiso 0.795(4) 0.375(5) 0.441(2) 1.000 0.0300 . . . .
H5O1 H Uiso 0.393(5) 0.654(5) 0.377(2) 1.000 0.0300 . . . .
H5O2 H Uiso 0.561(5) 0.673(4) 0.348(2) 1.000 0.0300 . . . .
H31 H Uiso 0.159(5) 0.299(5) 0.260(2) 1.000 0.0300 . . . .
H41 H Uiso 0.830(5) 0.195(5) 0.282(2) 1.000 0.0300 . . . .
H42 H Uiso 0.625(4) 0.157(5) 0.271(2) 1.000 0.0300 . . . .
H51 H Uiso 0.796(5) 0.139(5) 0.388(2) 1.000 0.0300 . . . .
H52 H Uiso 0.694(5) 0.002(4) 0.354(2) 1.000 0.0300 . . . .
H61 H Uiso 0.825(4) 0.628(5) 0.413(2) 1.000 0.0300 . . . .
H62 H Uiso 0.805(5) 0.633(5) 0.486(2) 1.000 0.0300 . . . .
H71 H Uiso 0.505(5) 0.671(4) 0.468(2) 1.000 0.0300 . . . .
H72 H Uiso 0.600(5) 0.810(5) 0.434(2) 1.000 0.0300 . . . .

loop_
_atom_type_symbol
_atom_type_description
_atom_type_scat_dispersion_real
_atom_type_scat_dispersion_imag
_atom_type_scat_source
C C 0.0033 0.0016 ' International Tables Vol C Tables 4.2.6.8 and 6.1.1.4'
H H 0.0000 0.0000 ' International Tables Vol C Tables 4.2.6.8 and 6.1.1.4'
Cl Cl 0.1484 0.1585 ' International Tables Vol C Tables 4.2.6.8 and 6.1.1.4'
Co Co 0.3494 0.9721 ' International Tables Vol C Tables 4.2.6.8 and 6.1.1.4'
N N 0.0061 0.0033 ' International Tables Vol C Tables 4.2.6.8 and 6.1.1.4'
O O 0.0106 0.0060 ' International Tables Vol C Tables 4.2.6.8 and 6.1.1.4'

loop_
_geom_angle_atom_site_label_1
_geom_angle_atom_site_label_2
_geom_angle_atom_site_label_3
_geom_angle
_geom_angle_site_symmetry_1
_geom_angle_site_symmetry_2
_geom_angle_site_symmetry_3
_geom_angle_publ_flag
O1 Co N1 83.98(8) . . . yes
O1 Co N2 176.81(10) . . . yes
O1 Co N3 91.24(10) . . . yes
O1 Co N4 87.27(8) . . . yes
O1 Co N5 88.92(10) . . . yes
N1 Co N2 96.69(10) . . . yes
N1 Co N3 92.70(10) . . . yes
N1 Co N4 170.85(10) . . . yes
N1 Co N5 91.96(10) . . . yes
N2 Co N3 85.62(10) . . . yes
N2 Co N4 92.20(10) . . . yes
N2 Co N5 94.17(10) . . . yes
N3 Co N4 90.15(10) . . . yes
N3 Co N5 175.33(10) . . . yes
N4 Co N5 85.19(10) . . . yes
O11 Cl O14 109.21(14) . . . yes
O12 Cl O13 110.19(16) . . . yes
O12 Cl O14 108.35(14) . . . yes
O13 Cl O14 109.54(13) . . . yes
O11 Cl O12 108.92(13) . . . yes
O11 Cl O13 110.59(16) . . . yes
Co O1 C1 115.70(15) . . . yes
C2 N1 C3 115.0(2) . . . yes
Co N1 C3 132.1(2) . . . yes
Co N1 C2 112.65(16) . . . yes
Co N2 C4 110.79(17) . . . yes
Co N3 C5 109.74(18) . . . yes
Co N4 C6 110.14(17) . . . yes
Co N5 C7 108.26(18) . . . yes
O2 C1 C2 118.5(2) . . . yes
O1 C1 O2 126.3(2) . . . yes
O1 C1 C2 115.15(19) . . . yes
C4 N2 H2O1 109(3) . . . no
O3 C2 N1 127.3(2) . . . yes
O3 C2 C1 120.9(2) . . . yes
N1 C2 C1 111.8(2) . . . yes
Co N2 H2O2 113(2) . . . no
C4 N2 H2O2 107(3) . . . no
H2O1 N2 H2O2 106(4) . . . no
Co N2 H2O1 112(3) . . . no
Co N3 H3O2 108(3) . . . no
C5 N3 H3O1 113(3) . . . no
Co N3 H3O1 108(3) . . . no
O4 C3 N1 124.2(3) . . . yes
H3O1 N3 H3O2 105(3) . . . no
C5 N3 H3O2 114(2) . . . no
N2 C4 C5 107.9(2) . . . yes
Co N4 H4O1 107(2) . . . no
C6 N4 H4O2 108(3) . . . no
Co N4 H4O2 121(3) . . . no
C6 N4 H4O1 108(3) . . . no
H4O1 N4 H4O2 101(4) . . . no
C7 N5 H5O2 102(3) . . . no
H5O1 N5 H5O2 112(4) . . . no
C7 N5 H5O1 110(3) . . . no
Co N5 H5O1 108(3) . . . no
Co N5 H5O2 117(2) . . . no
N3 C5 C4 107.1(2) . . . yes
N4 C6 C7 106.6(2) . . . yes
N5 C7 C6 106.2(2) . . . yes
O4 C3 H31 116(2) . . . no
N1 C3 H31 120(3) . . . no
H41 C4 H42 113(3) . . . no
N2 C4 H41 108(2) . . . no
N2 C4 H42 107(2) . . . no
C5 C4 H41 112(2) . . . no
C5 C4 H42 109(2) . . . no
N3 C5 H52 107(3) . . . no
C4 C5 H51 110(2) . . . no
N3 C5 H51 109(2) . . . no
H51 C5 H52 115(4) . . . no
C4 C5 H52 109(3) . . . no
C7 C6 H61 111(2) . . . no
N4 C6 H62 111(2) . . . no
N4 C6 H61 110(3) . . . no
C7 C6 H62 112(2) . . . no
H61 C6 H62 106(3) . . . no
H71 C7 H72 109(3) . . . no
N5 C7 H71 104(2) . . . no
N5 C7 H72 114(2) . . . no
C6 C7 H71 111(2) . . . no
C6 C7 H72 112(2) . . . no

loop_
_geom_bond_atom_site_label_1
_geom_bond_atom_site_label_2
_geom_bond_distance
_geom_bond_site_symmetry_1
_geom_bond_site_symmetry_2
_geom_bond_publ_flag
Co O1 1.9243(18) . . yes
Co N1 1.959(2) . . yes
Co N2 1.957(2) . . yes
Co N3 1.941(3) . . yes
Co N4 1.973(2) . . yes
Co N5 1.958(3) . . yes
Cl O12 1.440(3) . . yes
Cl O13 1.419(2) . . yes
Cl O14 1.451(2) . . yes
Cl O11 1.442(2) . . yes
O1 C1 1.285(3) . . yes
O2 C1 1.230(3) . . yes
O3 C2 1.215(3) . . yes
O4 C3 1.223(3) . . yes
N1 C3 1.367(3) . . yes
N1 C2 1.376(3) . . yes
N2 C4 1.500(4) . . yes
N3 C5 1.479(3) . . yes
N4 C6 1.494(4) . . yes
N5 C7 1.491(3) . . yes
C1 C2 1.537(3) . . no
N2 H2O1 0.83(4) . . no
N2 H2O2 0.89(4) . . no
N3 H3O2 0.88(3) . . no
N3 H3O1 0.84(4) . . no
N4 H4O2 0.86(3) . . no
N4 H4O1 0.94(4) . . no
C4 C5 1.510(4) . . no
N5 H5O1 0.89(4) . . no
N5 H5O2 0.89(4) . . no
C6 C7 1.506(5) . . no
C3 H31 0.99(4) . . no
C4 H41 0.98(4) . . no
C4 H42 1.01(4) . . no
C5 H51 0.95(4) . . no
C5 H52 0.92(3) . . no
C6 H62 1.02(4) . . no
C6 H61 0.95(4) . . no
C7 H71 0.94(4) . . no
C7 H72 0.97(4) . . no

loop_
_geom_hbond_atom_site_label_D
_geom_hbond_atom_site_label_H
_geom_hbond_atom_site_label_A
_geom_hbond_distance_DH
_geom_hbond_distance_HA
_geom_hbond_distance_DA
_geom_hbond_angle_DHA
_geom_hbond_site_symmetry_A
_geom_hbond_publ_flag
N2 H2O1 O3 0.83(4) 2.13(4) 2.839(3) 143(4) 1_655 yes
N2 H2O2 O4 0.89(4) 2.30(4) 2.847(3) 119(3) . yes
N2 H2O2 O14 0.89(4) 2.38(4) 3.120(3) 140(3) 3_556 yes
N3 H3O1 O2 0.84(4) 1.99(4) 2.821(3) 169(4) 3_556 yes
N3 H3O2 O14 0.88(3) 2.16(4) 2.988(3) 158(3) 2_554 yes
N4 H4O1 O11 0.94(4) 2.33(4) 3.173(3) 149(3) 4_656 yes
N4 H4O2 O2 0.86(3) 2.44(3) 3.122(3) 137(3) 1_655 yes
N4 H4O2 O3 0.86(3) 2.57(4) 3.149(3) 125(3) 1_655 yes
N5 H5O1 O12 0.89(4) 2.14(4) 2.999(3) 161(4) 2_564 yes
N5 H5O1 O14 0.89(4) 2.58(4) 3.121(4) 120(3) 2_564 yes
N5 H5O2 O4 0.89(4) 2.10(4) 2.941(3) 160(4) 4_655 yes
C3 H31 O13 0.99(4) 2.41(4) 3.159(4) 132(3) 3_456 yes
C4 H42 O4 1.01(4) 2.34(4) 3.045(4) 126(3) . yes
C7 H71 O1 0.94(4) 2.55(3) 3.033(4) 113(3) . yes

loop_
_geom_torsion_atom_site_label_1
_geom_torsion_atom_site_label_2
_geom_torsion_atom_site_label_3
_geom_torsion_atom_site_label_4
_geom_torsion
_geom_torsion_site_symmetry_1
_geom_torsion_site_symmetry_2
_geom_torsion_site_symmetry_3
_geom_torsion_site_symmetry_4
_geom_torsion_publ_flag
N1 Co O1 C1 -5.5(2) . . . . no
N3 Co O1 C1 -98.1(2) . . . . no
N4 Co O1 C1 171.8(2) . . . . no
N5 Co O1 C1 86.6(2) . . . . no
O1 Co N1 C2 8.0(2) . . . . no
O1 Co N1 C3 -165.2(3) . . . . no
N2 Co N1 C2 -175.1(2) . . . . no
N2 Co N1 C3 11.7(3) . . . . no
N3 Co N1 C2 99.0(2) . . . . no
N3 Co N1 C3 -74.3(3) . . . . no
N5 Co N1 C2 -80.7(2) . . . . no
N5 Co N1 C3 106.1(3) . . . . no
N1 Co N2 C4 -87.22(18) . . . . no
N3 Co N2 C4 4.99(17) . . . . no
N4 Co N2 C4 94.97(18) . . . . no
N5 Co N2 C4 -179.69(18) . . . . no
O1 Co N3 C5 -158.38(15) . . . . no
N1 Co N3 C5 117.59(16) . . . . no
N2 Co N3 C5 21.09(16) . . . . no
N4 Co N3 C5 -71.11(16) . . . . no
O1 Co N4 C6 -96.77(18) . . . . no
N2 Co N4 C6 86.37(17) . . . . no
N3 Co N4 C6 171.99(17) . . . . no
N5 Co N4 C6 -7.63(17) . . . . no
O1 Co N5 C7 66.05(17) . . . . no
N1 Co N5 C7 149.98(18) . . . . no
N2 Co N5 C7 -113.17(18) . . . . no
N4 Co N5 C7 -21.30(18) . . . . no
Co O1 C1 O2 -178.8(3) . . . . no
Co O1 C1 C2 2.0(4) . . . . no
Co N1 C2 O3 171.8(3) . . . . no
Co N1 C2 C1 -8.8(3) . . . . no
C3 N1 C2 O3 -13.7(5) . . . . no
C3 N1 C2 C1 165.7(3) . . . . no
Co N1 C3 O4 -9.2(5) . . . . no
C2 N1 C3 O4 177.7(3) . . . . no
Co N2 C4 C5 -29.2(3) . . . . no
Co N3 C5 C4 -42.2(2) . . . . no
Co N4 C6 C7 34.4(2) . . . . no
Co N5 C7 C6 45.5(2) . . . . no
O1 C1 C2 O3 -175.9(3) . . . . no
O1 C1 C2 N1 4.7(4) . . . . no
O2 C1 C2 O3 4.8(5) . . . . no
O2 C1 C2 N1 -174.7(3) . . . . no
N2 C4 C5 N3 45.8(3) . . . . no
N4 C6 C7 N5 -51.7(2) . . . . no
